data_4076333
loop_
_publ_author_name
'Ple\<sek, Jarom\'ir'
'Gr\"uner, Bohum\'ir'
'\<S\'icha, V\'aclav'
'B\>ohmer, Volker'
'C\'isa\<rov\'a, Ivana'

_publ_section_title
;
 The Zwitterion
 [8,8&#x2032;-\m-CH2O(CH3)-(1,2-C2B9H10)2-3,3&#x2032;-Co]0as a Versatile
 Building Block To Introduce Cobalt Bis(Dicarbollide) Ion into Organic
 Molecules
;
_journal_issue 5
_journal_name_full Organometallics
_journal_page_first 1703
_journal_paper_doi 10.1021/om200938n
_journal_volume 31
_journal_year 2012
_chemical_compound_source 'synthesized by the authors'
_chemical_formula_moiety 'C11 H30 B18 Co N O'
_chemical_formula_sum 'C11 H30 B18 Co N O'
_chemical_formula_weight 445.87
_chemical_name_systematic
; 
 ? 
;
_space_group_IT_number 14
_symmetry_cell_setting monoclinic
_symmetry_space_group_name_Hall '-P 2ybc'
_symmetry_space_group_name_H-M 'P 1 21/c 1'
_atom_sites_solution_hydrogens difmap
_atom_sites_solution_primary direct
_atom_sites_solution_secondary difmap
_audit_creation_method SHELXL-97
_cell_angle_alpha 90.00
_cell_angle_beta 105.9580(8)
_cell_angle_gamma 90.00
_cell_formula_units_Z 4
_cell_length_a 13.3333(2)
_cell_length_b 12.9059(2)
_cell_length_c 13.5899(2)
_cell_measurement_reflns_used 20380
_cell_measurement_temperature 150(2)
_cell_measurement_theta_max 27.5
_cell_measurement_theta_min 1
_cell_volume 2248.41(6)
_computing_cell_refinement 'COLLECT and DENZO'
_computing_data_collection 'COLLECT (Hooft, 1998) and DENZO (Otwinowski & Minor, 1997)'
_computing_data_reduction 'COLLECT and DENZO'
_computing_structure_refinement 'SHELXL-97 (Sheldrick, 1997)'
_computing_structure_solution 'SIR92 (Altomare et al., 1994)'
_diffrn_ambient_temperature 150(2)
_diffrn_detector_area_resol_mean 9.091
_diffrn_measured_fraction_theta_full 0.997
_diffrn_measured_fraction_theta_max 0.997
_diffrn_measurement_device_type 'Nonius KappaCCD area detector'
_diffrn_measurement_method '\f and \w scans to fill the Ewald sphere'
_diffrn_radiation_monochromator graphite
_diffrn_radiation_source 'fine-focus sealed tube'
_diffrn_radiation_type MoK\a
_diffrn_radiation_wavelength 0.71070
_diffrn_reflns_av_R_equivalents 0.029
_diffrn_reflns_av_sigmaI/netI 0.0223
_diffrn_reflns_limit_h_max 17
_diffrn_reflns_limit_h_min 0
_diffrn_reflns_limit_k_max 16
_diffrn_reflns_limit_k_min 0
_diffrn_reflns_limit_l_max 16
_diffrn_reflns_limit_l_min -17
_diffrn_reflns_number 37488
_diffrn_reflns_theta_full 27.49
_diffrn_reflns_theta_max 27.49
_diffrn_reflns_theta_min 3.47
_diffrn_standards_number 0
_exptl_absorpt_coefficient_mu 0.770
_exptl_absorpt_correction_type none
_exptl_crystal_colour red
_exptl_crystal_density_diffrn 1.317
_exptl_crystal_density_method 'not measured'
_exptl_crystal_description prism
_exptl_crystal_F_000 912
_exptl_crystal_size_max 0.4
_exptl_crystal_size_mid 0.4
_exptl_crystal_size_min 0.3
_refine_diff_density_max 0.236
_refine_diff_density_min -0.367
_refine_diff_density_rms 0.047
_refine_ls_extinction_method none
_refine_ls_goodness_of_fit_ref 1.047
_refine_ls_hydrogen_treatment mixed
_refine_ls_matrix_type full
_refine_ls_number_parameters 370
_refine_ls_number_reflns 5154
_refine_ls_number_restraints 0
_refine_ls_restrained_S_all 1.047
_refine_ls_R_factor_all 0.0288
_refine_ls_R_factor_gt 0.0251
_refine_ls_shift/su_max 0.002
_refine_ls_shift/su_mean 0.000
_refine_ls_structure_factor_coef Fsqd
_refine_ls_weighting_details 'calc w=1/[\s^2^(Fo^2^)+(0.0285P)^2^+0.9405P] where P=(Fo^2^+2Fc^2^)/3'
_refine_ls_weighting_scheme calc
_refine_ls_wR_factor_gt 0.0629
_refine_ls_wR_factor_ref 0.0647
_reflns_number_gt 4689
_reflns_number_total 5154
_reflns_threshold_expression I>2\s(I)
_cod_data_source_file om200938n_si_001.cif
_cod_data_source_block 6a
_cod_original_sg_symbol_H-M 'P 21/c'
_cod_database_code 4076333

loop_
_symmetry_equiv_pos_as_xyz
'x, y, z'
'-x, y+1/2, -z+1/2'
'-x, -y, -z'
'x, -y-1/2, z-1/2'

loop_
_atom_site_label
_atom_site_type_symbol
_atom_site_fract_x
_atom_site_fract_y
_atom_site_fract_z
_atom_site_U_iso_or_equiv
_atom_site_adp_type
_atom_site_occupancy
_atom_site_symmetry_multiplicity
_atom_site_calc_flag
_atom_site_refinement_flags
Co1 Co 0.776466(11) 0.046590(12) 0.303825(11) 0.01218(6) Uani 1 1 d .
C11 C 0.74749(10) 0.05923(10) 0.44352(9) 0.0179(2) Uani 1 1 d .
H11 H 0.7697(11) 0.1247(12) 0.4698(11) 0.023(4) Uiso 1 1 d .
C12 C 0.83509(9) -0.02691(10) 0.43960(9) 0.0178(2) Uani 1 1 d .
H12 H 0.9052(12) -0.0055(12) 0.4660(11) 0.021(4) Uiso 1 1 d .
B14 B 0.63670(10) 0.04429(11) 0.34789(10) 0.0164(3) Uani 1 1 d .
H14 H 0.5858(11) 0.1091(11) 0.3220(11) 0.021(4) Uiso 1 1 d .
B15 B 0.64530(11) 0.00616(13) 0.47703(11) 0.0222(3) Uani 1 1 d .
H15 H 0.6050(13) 0.0519(12) 0.5219(13) 0.036(5) Uiso 1 1 d .
B16 B 0.77385(12) -0.03529(13) 0.53585(11) 0.0238(3) Uani 1 1 d .
H16 H 0.8210(13) -0.0117(13) 0.6106(12) 0.032(4) Uiso 1 1 d .
B17 B 0.79243(10) -0.11057(11) 0.33927(10) 0.0172(3) Uani 1 1 d .
H17 H 0.8476(11) -0.1520(11) 0.3097(11) 0.021(4) Uiso 1 1 d .
B18 B 0.65723(10) -0.06961(10) 0.27625(10) 0.0147(2) Uani 1 1 d .
B19 B 0.58970(11) -0.07845(12) 0.37502(11) 0.0198(3) Uani 1 1 d .
H19 H 0.5078(12) -0.0973(12) 0.3548(11) 0.027(4) Uiso 1 1 d .
B110 B 0.67466(12) -0.12824(13) 0.48972(11) 0.0247(3) Uani 1 1 d .
H110 H 0.6490(13) -0.1786(13) 0.5430(13) 0.036(4) Uiso 1 1 d .
B111 B 0.79961(12) -0.14523(12) 0.46927(11) 0.0232(3) Uani 1 1 d .
H111 H 0.8630(12) -0.1998(12) 0.5090(12) 0.032(4) Uiso 1 1 d .
B112 B 0.68588(11) -0.17327(11) 0.36951(11) 0.0206(3) Uani 1 1 d .
H112 H 0.6653(12) -0.2499(13) 0.3461(12) 0.028(4) Uiso 1 1 d .
C13 C 0.53413(10) -0.17907(10) 0.15031(10) 0.0251(3) Uani 1 1 d .
H13A H 0.5761 -0.2406 0.1647 0.038 Uiso 1 1 calc R
H13B H 0.4963 -0.1779 0.0791 0.038 Uiso 1 1 calc R
H13C H 0.4858 -0.1786 0.1912 0.038 Uiso 1 1 calc R
C21 C 0.88650(9) 0.16229(10) 0.32608(9) 0.0181(2) Uani 1 1 d .
H21 H 0.9103(11) 0.1754(11) 0.3974(12) 0.023(4) Uiso 1 1 d .
C22 C 0.76956(10) 0.20053(9) 0.26892(10) 0.0185(2) Uani 1 1 d .
H22 H 0.7326(12) 0.2348(12) 0.3103(11) 0.023(4) Uiso 1 1 d .
B24 B 0.92076(10) 0.05599(11) 0.26919(10) 0.0160(3) Uani 1 1 d .
H24 H 0.9801(12) 0.0042(12) 0.3138(11) 0.025(4) Uiso 1 1 d .
B25 B 0.97013(11) 0.18347(12) 0.25350(11) 0.0217(3) Uani 1 1 d .
H25 H 1.0502(11) 0.2018(12) 0.2922(11) 0.024(4) Uiso 1 1 d .
B26 B 0.87321(12) 0.27576(12) 0.25669(12) 0.0241(3) Uani 1 1 d .
H26 H 0.8867(12) 0.3471(13) 0.2984(12) 0.033(4) Uiso 1 1 d .
B27 B 0.71139(10) 0.12293(11) 0.16605(10) 0.0165(3) Uani 1 1 d .
H27 H 0.6276(11) 0.1180(11) 0.1371(11) 0.022(4) Uiso 1 1 d .
B28 B 0.81114(10) 0.02918(11) 0.16103(10) 0.0148(2) Uani 1 1 d .
B29 B 0.92078(10) 0.10274(11) 0.14591(10) 0.0187(3) Uani 1 1 d .
H29 H 0.9722(12) 0.0676(12) 0.1061(12) 0.027(4) Uiso 1 1 d .
B210 B 0.89077(12) 0.23713(12) 0.13790(11) 0.0235(3) Uani 1 1 d .
H210 H 0.9210(13) 0.2921(13) 0.0926(12) 0.034(4) Uiso 1 1 d .
B211 B 0.76260(12) 0.25049(11) 0.15268(12) 0.0228(3) Uani 1 1 d .
H211 H 0.7072(12) 0.3113(12) 0.1238(12) 0.032(4) Uiso 1 1 d .
B212 B 0.79208(11) 0.14452(11) 0.08261(10) 0.0190(3) Uani 1 1 d .
H212 H 0.7593(12) 0.1407(12) -0.0004(12) 0.027(4) Uiso 1 1 d .
C23 C 0.79749(9) -0.08263(9) 0.10454(9) 0.0166(2) Uani 1 1 d .
H23A H 0.8644 -0.1177 0.1211 0.020 Uiso 1 1 calc R
H23B H 0.7497 -0.1247 0.1299 0.020 Uiso 1 1 calc R
C24 C 0.82221(9) -0.07631(10) -0.06828(9) 0.0192(2) Uani 1 1 d .
H24A H 0.8923 -0.0915 -0.0393 0.023 Uiso 1 1 calc R
C25 C 0.78658(11) -0.05803(11) -0.17200(10) 0.0243(3) Uani 1 1 d .
H25A H 0.8322 -0.0603 -0.2128 0.029 Uiso 1 1 calc R
C26 C 0.68196(11) -0.03622(10) -0.21468(10) 0.0250(3) Uani 1 1 d .
H26A H 0.6566 -0.0232 -0.2844 0.030 Uiso 1 1 calc R
C27 C 0.61543(10) -0.03407(10) -0.15239(10) 0.0229(3) Uani 1 1 d .
H27A H 0.5447 -0.0206 -0.1800 0.027 Uiso 1 1 calc R
C28 C 0.65501(9) -0.05200(10) -0.04910(10) 0.0196(3) Uani 1 1 d .
H28 H 0.6108 -0.0500 -0.0068 0.024 Uiso 1 1 calc R
N1 N 0.75709(8) -0.07245(8) -0.00858(7) 0.0153(2) Uani 1 1 d .
O1 O 0.59992(6) -0.08988(7) 0.17392(6) 0.01755(18) Uani 1 1 d .

loop_
_atom_site_aniso_label
_atom_site_aniso_U_11
_atom_site_aniso_U_22
_atom_site_aniso_U_33
_atom_site_aniso_U_23
_atom_site_aniso_U_13
_atom_site_aniso_U_12
Co1 0.01281(9) 0.01409(9) 0.01015(9) 0.00063(5) 0.00402(6) -0.00022(5)
C11 0.0190(6) 0.0233(6) 0.0127(5) -0.0032(5) 0.0065(4) -0.0030(5)
C12 0.0169(6) 0.0235(6) 0.0123(5) 0.0034(5) 0.0031(4) -0.0007(5)
B14 0.0148(6) 0.0209(7) 0.0151(6) -0.0031(5) 0.0068(5) -0.0008(5)
B15 0.0221(7) 0.0313(8) 0.0160(6) -0.0037(6) 0.0101(5) -0.0051(6)
B16 0.0258(7) 0.0342(8) 0.0120(6) 0.0027(6) 0.0064(5) -0.0047(6)
B17 0.0180(6) 0.0174(6) 0.0162(6) 0.0041(5) 0.0050(5) 0.0015(5)
B18 0.0147(6) 0.0157(6) 0.0148(6) -0.0008(5) 0.0057(5) -0.0009(5)
B19 0.0195(6) 0.0246(7) 0.0177(6) -0.0016(5) 0.0090(5) -0.0042(5)
B110 0.0284(7) 0.0302(8) 0.0175(7) 0.0038(6) 0.0095(6) -0.0079(6)
B111 0.0260(7) 0.0256(7) 0.0175(7) 0.0075(6) 0.0051(6) -0.0016(6)
B112 0.0234(7) 0.0191(7) 0.0199(7) 0.0025(5) 0.0072(5) -0.0034(5)
C13 0.0254(6) 0.0243(7) 0.0258(7) -0.0105(5) 0.0076(5) -0.0077(5)
C21 0.0197(6) 0.0196(6) 0.0147(6) -0.0008(5) 0.0042(5) -0.0044(5)
C22 0.0228(6) 0.0144(6) 0.0193(6) 0.0003(5) 0.0076(5) 0.0000(5)
B24 0.0129(6) 0.0201(7) 0.0154(6) 0.0007(5) 0.0045(5) -0.0015(5)
B25 0.0205(7) 0.0251(7) 0.0195(7) 0.0017(6) 0.0056(5) -0.0067(6)
B26 0.0296(8) 0.0184(7) 0.0249(7) 0.0010(6) 0.0085(6) -0.0059(6)
B27 0.0173(6) 0.0175(7) 0.0144(6) 0.0037(5) 0.0037(5) 0.0020(5)
B28 0.0134(6) 0.0198(6) 0.0116(6) 0.0012(5) 0.0040(5) -0.0002(5)
B29 0.0167(6) 0.0241(7) 0.0163(6) 0.0015(5) 0.0063(5) -0.0032(5)
B210 0.0262(7) 0.0237(7) 0.0213(7) 0.0057(6) 0.0077(6) -0.0052(6)
B211 0.0269(7) 0.0183(7) 0.0234(7) 0.0052(6) 0.0071(6) 0.0000(6)
B212 0.0199(6) 0.0214(7) 0.0155(6) 0.0048(5) 0.0046(5) -0.0014(5)
C23 0.0181(5) 0.0205(6) 0.0118(5) 0.0007(5) 0.0052(4) 0.0015(5)
C24 0.0176(6) 0.0241(6) 0.0175(6) -0.0002(5) 0.0074(5) 0.0007(5)
C25 0.0290(7) 0.0302(7) 0.0174(6) 0.0012(5) 0.0122(5) 0.0004(5)
C26 0.0325(7) 0.0259(7) 0.0141(6) 0.0011(5) 0.0021(5) 0.0023(5)
C27 0.0208(6) 0.0229(7) 0.0211(6) -0.0028(5) -0.0008(5) 0.0036(5)
C28 0.0165(6) 0.0235(6) 0.0197(6) -0.0039(5) 0.0063(5) 0.0011(5)
N1 0.0157(5) 0.0182(5) 0.0126(5) -0.0018(4) 0.0050(4) 0.0002(4)
O1 0.0162(4) 0.0213(4) 0.0149(4) -0.0035(3) 0.0040(3) -0.0041(3)

loop_
_atom_type_symbol
_atom_type_description
_atom_type_scat_dispersion_real
_atom_type_scat_dispersion_imag
_atom_type_scat_source
C C 0.0033 0.0016 'International Tables Vol C Tables 4.2.6.8 and 6.1.1.4'
H H 0.0000 0.0000 'International Tables Vol C Tables 4.2.6.8 and 6.1.1.4'
B B 0.0013 0.0007 'International Tables Vol C Tables 4.2.6.8 and 6.1.1.4'
N N 0.0061 0.0033 'International Tables Vol C Tables 4.2.6.8 and 6.1.1.4'
O O 0.0106 0.0060 'International Tables Vol C Tables 4.2.6.8 and 6.1.1.4'
Co Co 0.3494 0.9721 'International Tables Vol C Tables 4.2.6.8 and 6.1.1.4'

loop_
_geom_angle_atom_site_label_1
_geom_angle_atom_site_label_2
_geom_angle_atom_site_label_3
_geom_angle
C12 Co1 C22 130.41(5)
C12 Co1 C11 46.96(5)
C22 Co1 C11 97.48(5)
C12 Co1 C21 97.17(5)
C22 Co1 C21 46.48(5)
C11 Co1 C21 96.59(5)
C12 Co1 B17 49.10(5)
C22 Co1 B17 176.71(5)
C11 Co1 B17 84.05(5)
C21 Co1 B17 130.53(5)
C12 Co1 B27 177.93(5)
C22 Co1 B27 49.36(5)
C11 Co1 B27 131.19(5)
C21 Co1 B27 83.84(5)
B17 Co1 B27 131.29(5)
C12 Co1 B24 94.76(5)
C22 Co1 B24 82.96(5)
C11 Co1 B24 128.33(5)
C21 Co1 B24 48.13(5)
B17 Co1 B24 93.80(5)
B27 Co1 B24 87.26(5)
C12 Co1 B14 83.39(5)
C22 Co1 B14 95.33(5)
C11 Co1 B14 47.95(5)
C21 Co1 B14 128.23(5)
B17 Co1 B14 87.86(5)
B27 Co1 B14 94.57(5)
B24 Co1 B14 175.77(5)
C12 Co1 B28 130.84(5)
C22 Co1 B28 84.14(5)
C11 Co1 B28 177.80(5)
C21 Co1 B28 83.44(5)
B17 Co1 B28 94.25(5)
B27 Co1 B28 51.02(5)
B24 Co1 B28 50.29(5)
B14 Co1 B28 133.51(5)
C12 Co1 B18 85.05(5)
C22 Co1 B18 131.12(5)
C11 Co1 B18 84.13(5)
C21 Co1 B18 177.54(5)
B17 Co1 B18 51.85(5)
B27 Co1 B18 93.91(5)
B24 Co1 B18 132.91(5)
B14 Co1 B18 50.84(5)
B28 Co1 B18 95.94(5)
C12 C11 B14 112.42(9)
C12 C11 B15 111.75(10)
B14 C11 B15 64.09(8)
C12 C11 B16 62.14(8)
B14 C11 B16 116.20(10)
B15 C11 B16 62.25(8)
C12 C11 Co1 66.04(6)
B14 C11 Co1 67.99(6)
B15 C11 Co1 126.01(8)
B16 C11 Co1 124.69(9)
C12 C11 H11 118.5(9)
B14 C11 H11 121.1(9)
B15 C11 H11 117.2(9)
B16 C11 H11 112.6(9)
Co1 C11 H11 107.8(9)
C11 C12 B111 111.21(10)
C11 C12 B17 111.96(9)
B111 C12 B17 64.12(8)
C11 C12 B16 61.54(8)
B111 C12 B16 62.48(9)
B17 C12 B16 116.24(10)
C11 C12 Co1 67.00(6)
B111 C12 Co1 125.40(8)
B17 C12 Co1 67.02(6)
B16 C12 Co1 125.03(8)
C11 C12 H12 115.6(9)
B111 C12 H12 119.3(9)
B17 C12 H12 124.4(9)
B16 C12 H12 110.8(9)
Co1 C12 H12 107.5(9)
C11 B14 B19 103.04(10)
C11 B14 B15 58.13(8)
B19 B14 B15 59.00(8)
C11 B14 B18 105.94(9)
B19 B14 B18 60.42(7)
B15 B14 B18 108.78(10)
C11 B14 Co1 64.06(6)
B19 B14 Co1 117.42(8)
B15 B14 Co1 117.22(8)
B18 B14 Co1 65.53(6)
C11 B14 H14 120.2(8)
B19 B14 H14 122.3(8)
B15 B14 H14 113.5(8)
B18 B14 H14 128.9(8)
Co1 B14 H14 115.1(8)
C11 B15 B19 103.57(9)
C11 B15 B16 59.44(8)
B19 B15 B16 108.38(11)
C11 B15 B110 104.40(10)
B19 B15 B110 60.30(9)
B16 B15 B110 59.93(9)
C11 B15 B14 57.78(7)
B19 B15 B14 60.03(8)
B16 B15 B14 108.62(10)
B110 B15 B14 108.40(10)
C11 B15 H15 119.1(9)
B19 B15 H15 127.7(9)
B16 B15 H15 118.5(9)
B110 B15 H15 127.2(9)
B14 B15 H15 119.3(9)
C11 B16 C12 56.32(7)
C11 B16 B15 58.31(8)
C12 B16 B15 103.94(10)
C11 B16 B111 103.06(10)
C12 B16 B111 57.51(8)
B15 B16 B111 108.25(10)
C11 B16 B110 103.90(10)
C12 B16 B110 103.74(10)
B15 B16 B110 60.40(9)
B111 B16 B110 60.34(9)
C11 B16 H16 115.8(9)
C12 B16 H16 114.9(9)
B15 B16 H16 125.6(9)
B111 B16 H16 124.3(9)
B110 B16 H16 135.2(9)
C12 B17 B112 102.40(9)
C12 B17 B111 57.16(8)
B112 B17 B111 59.35(8)
C12 B17 B18 104.91(9)
B112 B17 B18 59.85(7)
B111 B17 B18 107.94(9)
C12 B17 Co1 63.88(6)
B112 B17 Co1 117.34(8)
B111 B17 Co1 116.35(9)
B18 B17 Co1 65.76(6)
C12 B17 H17 120.1(8)
B112 B17 H17 122.2(8)
B111 B17 H17 112.8(8)
B18 B17 H17 130.6(8)
Co1 B17 H17 115.8(8)
O1 B18 B112 120.30(10)
O1 B18 B19 118.15(10)
B112 B18 B19 59.16(8)
O1 B18 B14 123.61(10)
B112 B18 B14 104.81(9)
B19 B18 B14 58.54(7)
O1 B18 B17 126.66(10)
B112 B18 B17 58.18(7)
B19 B18 B17 104.99(9)
B14 B18 B17 104.69(9)
O1 B18 Co1 118.40(8)
B112 B18 Co1 113.04(8)
B19 B18 Co1 114.21(8)
B14 B18 Co1 63.63(6)
B17 B18 Co1 62.40(6)
B15 B19 B110 60.29(9)
B15 B19 B14 60.97(8)
B110 B19 B14 109.15(10)
B15 B19 B112 107.80(10)
B110 B19 B112 59.85(8)
B14 B19 B112 107.64(9)
B15 B19 B18 110.88(10)
B110 B19 B18 110.22(10)
B14 B19 B18 61.04(7)
B112 B19 B18 60.31(8)
B15 B19 H19 121.3(8)
B110 B19 H19 119.9(8)
B14 B19 H19 122.6(8)
B112 B19 H19 121.5(8)
B18 B19 H19 120.0(8)
B16 B110 B15 59.68(9)
B16 B110 B19 107.47(10)
B15 B110 B19 59.41(8)
B16 B110 B111 59.80(9)
B15 B110 B111 107.25(10)
B19 B110 B111 107.86(10)
B16 B110 B112 107.69(10)
B15 B110 B112 107.57(10)
B19 B110 B112 60.43(8)
B111 B110 B112 59.78(8)
B16 B110 H110 120.5(9)
B15 B110 H110 122.9(9)
B19 B110 H110 123.7(9)
B111 B110 H110 120.5(9)
B112 B110 H110 122.3(9)
C12 B111 B16 60.01(8)
C12 B111 B112 103.90(10)
B16 B111 B112 108.06(11)
C12 B111 B110 105.27(11)
B16 B111 B110 59.86(9)
B112 B111 B110 60.17(8)
C12 B111 B17 58.72(7)
B16 B111 B17 109.75(10)
B112 B111 B17 59.74(8)
B110 B111 B17 108.90(10)
C12 B111 H111 117.6(8)
B16 B111 H111 119.1(8)
B112 B111 H111 127.9(8)
B110 B111 H111 128.2(8)
B17 B111 H111 117.3(8)
B111 B112 B110 60.05(8)
B111 B112 B17 60.91(8)
B110 B112 B17 109.74(10)
B111 B112 B19 107.51(10)
B110 B112 B19 59.72(8)
B17 B112 B19 109.01(10)
B111 B112 B18 110.88(10)
B110 B112 B18 110.29(10)
B17 B112 B18 61.97(7)
B19 B112 B18 60.53(8)
B111 B112 H112 121.4(8)
B110 B112 H112 120.3(8)
B17 B112 H112 121.1(8)
B19 B112 H112 121.7(8)
B18 B112 H112 119.7(8)
O1 C13 H13A 109.5
O1 C13 H13B 109.5
H13A C13 H13B 109.5
O1 C13 H13C 109.5
H13A C13 H13C 109.5
H13B C13 H13C 109.5
C22 C21 B24 111.87(9)
C22 C21 B25 111.81(10)
B24 C21 B25 64.19(8)
C22 C21 B26 62.44(8)
B24 C21 B26 115.93(10)
B25 C21 B26 62.08(8)
C22 C21 Co1 66.18(6)
B24 C21 Co1 67.46(6)
B25 C21 Co1 125.87(8)
B26 C21 Co1 125.05(8)
C22 C21 H21 116.4(9)
B24 C21 H21 123.6(9)
B25 C21 H21 118.3(9)
B26 C21 H21 111.3(9)
Co1 C21 H21 107.8(9)
C21 C22 B211 111.39(10)
C21 C22 B27 111.87(9)
B211 C22 B27 64.20(8)
C21 C22 B26 61.84(8)
B211 C22 B26 62.34(8)
B27 C22 B26 116.17(10)
C21 C22 Co1 67.34(6)
B211 C22 Co1 125.34(9)
B27 C22 Co1 66.64(6)
B26 C22 Co1 125.58(9)
C21 C22 H22 116.5(9)
B211 C22 H22 118.2(9)
B27 C22 H22 124.0(9)
B26 C22 H22 110.6(9)
Co1 C22 H22 108.2(9)
C21 B24 B29 102.96(9)
C21 B24 B28 105.53(9)
B29 B24 B28 60.44(7)
C21 B24 B25 58.01(8)
B29 B24 B25 59.07(8)
B28 B24 B25 108.62(9)
C21 B24 Co1 64.41(6)
B29 B24 Co1 117.79(8)
B28 B24 Co1 65.45(6)
B25 B24 Co1 117.63(8)
C21 B24 H24 119.3(8)
B29 B24 H24 123.1(8)
B28 B24 H24 130.0(8)
B25 B24 H24 113.2(8)
Co1 B24 H24 114.3(8)
C21 B25 B26 59.59(8)
C21 B25 B29 103.32(9)
B26 B25 B29 108.01(10)
C21 B25 B210 104.44(10)
B26 B25 B210 59.79(9)
B29 B25 B210 60.17(8)
C21 B25 B24 57.80(7)
B26 B25 B24 108.57(10)
B29 B25 B24 59.74(8)
B210 B25 B24 108.17(10)
C21 B25 H25 118.1(8)
B26 B25 H25 118.2(8)
B29 B25 H25 128.7(8)
B210 B25 H25 128.0(8)
B24 B25 H25 119.1(8)
C21 B26 C22 55.72(7)
C21 B26 B210 103.93(10)
C22 B26 B210 103.83(10)
C21 B26 B25 58.33(8)
C22 B26 B25 103.44(10)
B210 B26 B25 60.36(9)
C21 B26 B211 102.59(10)
C22 B26 B211 57.47(8)
B210 B26 B211 60.57(9)
B25 B26 B211 108.10(11)
C21 B26 H26 117.6(9)
C22 B26 H26 117.0(9)
B210 B26 H26 133.0(9)
B25 B26 H26 125.1(9)
B211 B26 H26 124.3(9)
C22 B27 B212 102.08(9)
C22 B27 B211 56.92(8)
B212 B27 B211 59.00(8)
C22 B27 B28 104.33(9)
B212 B27 B28 60.28(7)
B211 B27 B28 107.59(9)
C22 B27 Co1 64.00(6)
B212 B27 Co1 118.02(8)
B211 B27 Co1 116.43(8)
B28 B27 Co1 65.76(6)
C22 B27 H27 121.3(8)
B212 B27 H27 121.5(8)
B211 B27 H27 113.5(8)
B28 B27 H27 130.0(8)
Co1 B27 H27 115.6(8)
C23 B28 B24 121.23(10)
C23 B28 B29 113.83(10)
B24 B28 B29 59.29(7)
C23 B28 B212 118.33(10)
B24 B28 B212 105.92(9)
B29 B28 B212 59.05(7)
C23 B28 B27 128.60(10)
B24 B28 B27 106.29(9)
B29 B28 B27 106.21(9)
B212 B28 B27 59.13(7)
C23 B28 Co1 120.13(8)
B24 B28 Co1 64.26(6)
B29 B28 Co1 115.79(8)
B212 B28 Co1 114.86(8)
B27 B28 Co1 63.22(6)
B25 B29 B210 60.12(8)
B25 B29 B212 108.15(10)
B210 B29 B212 60.22(8)
B25 B29 B24 61.19(8)
B210 B29 B24 109.28(10)
B212 B29 B24 107.94(9)
B25 B29 B28 110.20(9)
B210 B29 B28 110.20(10)
B212 B29 B28 60.64(7)
B24 B29 B28 60.27(7)
B25 B29 H29 121.1(8)
B210 B29 H29 122.8(8)
B212 B29 H29 123.0(8)
B24 B29 H29 119.5(8)
B28 B29 H29 118.8(8)
B26 B210 B25 59.85(9)
B26 B210 B29 107.69(10)
B25 B210 B29 59.71(8)
B26 B210 B211 59.84(9)
B25 B210 B211 107.13(10)
B29 B210 B211 107.11(10)
B26 B210 B212 107.85(10)
B25 B210 B212 107.61(10)
B29 B210 B212 59.95(8)
B211 B210 B212 59.56(8)
B26 B210 H210 119.8(9)
B25 B210 H210 122.2(9)
B29 B210 H210 124.0(9)
B211 B210 H210 121.1(9)
B212 B210 H210 122.9(9)
C22 B211 B26 60.19(8)
C22 B211 B212 104.20(10)
B26 B211 B212 108.19(11)
C22 B211 B210 105.14(10)
B26 B211 B210 59.59(9)
B212 B211 B210 60.24(8)
C22 B211 B27 58.87(7)
B26 B211 B27 109.99(10)
B212 B211 B27 59.83(8)
B210 B211 B27 108.85(10)
C22 B211 H211 118.5(9)
B26 B211 H211 119.7(9)
B212 B211 H211 126.8(9)
B210 B211 H211 127.8(9)
B27 B211 H211 117.4(9)
B211 B212 B29 107.53(10)
B211 B212 B210 60.21(9)
B29 B212 B210 59.83(8)
B211 B212 B27 61.17(8)
B29 B212 B27 108.36(9)
B210 B212 B27 109.90(10)
B211 B212 B28 109.57(9)
B29 B212 B28 60.31(7)
B210 B212 B28 109.61(9)
B27 B212 B28 60.59(7)
B211 B212 H212 120.3(8)
B29 B212 H212 123.0(8)
B210 B212 H212 120.3(8)
B27 B212 H212 120.6(8)
B28 B212 H212 121.5(8)
N1 C23 B28 111.85(10)
N1 C23 H23A 109.2
B28 C23 H23A 109.2
N1 C23 H23B 109.2
B28 C23 H23B 109.2
H23A C23 H23B 107.9
N1 C24 C25 120.89(11)
N1 C24 H24A 119.6
C25 C24 H24A 119.6
C24 C25 C26 119.18(12)
C24 C25 H25A 120.4
C26 C25 H25A 120.4
C25 C26 C27 119.28(12)
C25 C26 H26A 120.4
C27 C26 H26A 120.4
C28 C27 C26 119.32(12)
C28 C27 H27A 120.3
C26 C27 H27A 120.3
N1 C28 C27 120.73(11)
N1 C28 H28 119.6
C27 C28 H28 119.6
C24 N1 C28 120.60(10)
C24 N1 C23 120.69(10)
C28 N1 C23 118.55(10)
B18 O1 C13 120.12(10)

loop_
_geom_bond_atom_site_label_1
_geom_bond_atom_site_label_2
_geom_bond_distance
Co1 C12 2.0304(12)
Co1 C22 2.0388(12)
Co1 C11 2.0453(12)
Co1 C21 2.0566(12)
Co1 B17 2.0820(14)
Co1 B27 2.0823(13)
Co1 B24 2.1060(13)
Co1 B14 2.1086(13)
Co1 B28 2.1268(13)
Co1 B18 2.1422(13)
C11 C12 1.6240(17)
C11 B14 1.6890(18)
C11 B15 1.6953(18)
C11 B16 1.7158(19)
C11 H11 0.934(16)
C12 B111 1.6802(19)
C12 B17 1.7093(19)
C12 B16 1.7254(19)
C12 H12 0.945(15)
B14 B19 1.779(2)
B14 B15 1.796(2)
B14 B18 1.8249(19)
B14 H14 1.074(15)
B15 B19 1.760(2)
B15 B16 1.763(2)
B15 B110 1.776(2)
B15 H15 1.091(17)
B16 B111 1.767(2)
B16 B110 1.768(2)
B16 H16 1.081(16)
B17 B112 1.7786(19)
B17 B111 1.7994(19)
B17 B18 1.8476(19)
B17 H17 1.073(14)
B18 O1 1.4150(15)
B18 B112 1.8099(19)
B18 B19 1.8138(18)
B19 B110 1.776(2)
B19 B112 1.789(2)
B19 H19 1.078(15)
B110 B111 1.776(2)
B110 B112 1.778(2)
B110 H110 1.095(17)
B111 B112 1.771(2)
B111 H111 1.118(16)
B112 H112 1.053(16)
C13 O1 1.4293(15)
C13 H13A 0.9600
C13 H13B 0.9600
C13 H13C 0.9600
C21 C22 1.6161(17)
C21 B24 1.6979(18)
C21 B25 1.7018(18)
C21 B26 1.7243(19)
C21 H21 0.948(15)
C22 B211 1.6849(19)
C22 B27 1.7212(18)
C22 B26 1.7340(19)
C22 H22 0.953(16)
B24 B29 1.7807(19)
B24 B28 1.7987(18)
B24 B25 1.806(2)
B24 H24 1.085(15)
B25 B26 1.767(2)
B25 B29 1.768(2)
B25 B210 1.776(2)
B25 H25 1.078(15)
B26 B210 1.765(2)
B26 B211 1.770(2)
B26 H26 1.070(17)
B27 B212 1.7865(19)
B27 B211 1.810(2)
B27 B28 1.8131(19)
B27 H27 1.080(14)
B28 C23 1.6211(18)
B28 B29 1.8016(19)
B28 B212 1.8075(19)
B29 B210 1.777(2)
B29 B212 1.7787(19)
B29 H29 1.083(16)
B210 B211 1.783(2)
B210 B212 1.784(2)
B210 H210 1.086(16)
B211 B212 1.771(2)
B211 H211 1.075(16)
B212 H212 1.093(15)
C23 N1 1.4883(14)
C23 H23A 0.9700
C23 H23B 0.9700
C24 N1 1.3424(15)
C24 C25 1.3784(18)
C24 H24A 0.9300
C25 C26 1.3844(19)
C25 H25A 0.9300
C26 C27 1.3845(19)
C26 H26A 0.9300
C27 C28 1.3767(18)
C27 H27A 0.9300
C28 N1 1.3465(15)
C28 H28 0.9300
